data_1518628
loop_
_publ_author_name
'Zamora, Ana'
'P\'erez, Sergio A'
'Rodr\'iguez, Venancio'
'Janiak, Christoph'
'Yellol, Gorakh S.'
'Ruiz, Jos\'e'

_publ_section_title
;
 Dual Antitumor and Antiangiogenic Activity of Organoplatinum(II)
 Complexes.
;
_journal_issue 3
_journal_name_full 'Journal of medicinal chemistry'
_journal_page_first 1320
_journal_page_last 1336
_journal_paper_doi 10.1021/jm501662b
_journal_volume 58
_journal_year 2015
_chemical_formula_moiety 'C11 H17 Cl F N O Pt S'
_chemical_formula_sum 'C11 H17 Cl F N O Pt S'
_chemical_formula_weight 460.86
_chemical_name_systematic
; 
Chlorido-(N,N-dimethyl(4-fluoro)benzylamine-
\kN,\kC)(dimethylsulfoxide-\kS)platinum(II)  
;
_space_group_IT_number 14
_symmetry_cell_setting monoclinic
_symmetry_space_group_name_Hall '-P 2ybc'
_symmetry_space_group_name_H-M 'P 1 21/c 1'
_atom_sites_solution_hydrogens geom
_atom_sites_solution_primary direct
_atom_sites_solution_secondary difmap
_audit_creation_method SHELXL-97
_cell_angle_alpha 90.00
_cell_angle_beta 103.0670(10)
_cell_angle_gamma 90.00
_cell_formula_units_Z 4
_cell_length_a 5.9315(3)
_cell_length_b 12.1005(5)
_cell_length_c 19.7000(8)
_cell_measurement_reflns_used 9617
_cell_measurement_temperature 100(2)
_cell_measurement_theta_max 30.5
_cell_measurement_theta_min 2.79
_cell_volume 1377.34(11)
_computing_cell_refinement 'Bruker SAINT'
_computing_data_collection 'Bruker SMART'
_computing_data_reduction 'Bruker SAINT'
_computing_molecular_graphics 'DIAMOND (Crystal Impact, 2009)'
_computing_publication_material 'SHELXL-97 (Sheldrick, 2008)'
_computing_structure_refinement 'SHELXL-97 (Sheldrick, 2008)'
_computing_structure_solution 'SHELXS-97 (Sheldrick, 2008)'
_diffrn_ambient_temperature 100(2)
_diffrn_measured_fraction_theta_full 0.999
_diffrn_measured_fraction_theta_max 0.999
_diffrn_measurement_device_type 'Bruker SMART APEX CCD'
_diffrn_measurement_method \w-scan
_diffrn_radiation_monochromator graphite
_diffrn_radiation_source 'fine-focus sealed tube'
_diffrn_radiation_type MoK\a
_diffrn_radiation_wavelength 0.71073
_diffrn_reflns_av_R_equivalents 0.0676
_diffrn_reflns_av_sigmaI/netI 0.0291
_diffrn_reflns_limit_h_max 8
_diffrn_reflns_limit_h_min -8
_diffrn_reflns_limit_k_max 17
_diffrn_reflns_limit_k_min -17
_diffrn_reflns_limit_l_max 28
_diffrn_reflns_limit_l_min -28
_diffrn_reflns_number 43175
_diffrn_reflns_theta_full 30.51
_diffrn_reflns_theta_max 30.51
_diffrn_reflns_theta_min 3.37
_exptl_absorpt_coefficient_mu 10.528
_exptl_absorpt_correction_T_max 0.2677
_exptl_absorpt_correction_T_min 0.1502
_exptl_absorpt_correction_type multi-scan
_exptl_absorpt_process_details '(<i>SADABS</i>; Sheldrick, 1996)'
_exptl_crystal_colour colorless
_exptl_crystal_density_diffrn 2.222
_exptl_crystal_density_method 'not measured'
_exptl_crystal_description prism
_exptl_crystal_F_000 872
_exptl_crystal_size_max 0.29
_exptl_crystal_size_mid 0.29
_exptl_crystal_size_min 0.17
_refine_diff_density_max 2.255
_refine_diff_density_min -2.295
_refine_diff_density_rms 0.169
_refine_ls_extinction_method none
_refine_ls_goodness_of_fit_ref 1.126
_refine_ls_hydrogen_treatment constr
_refine_ls_matrix_type full
_refine_ls_number_parameters 158
_refine_ls_number_reflns 4204
_refine_ls_number_restraints 0
_refine_ls_restrained_S_all 1.126
_refine_ls_R_factor_all 0.0236
_refine_ls_R_factor_gt 0.0217
_refine_ls_shift/su_max 0.002
_refine_ls_shift/su_mean 0.000
_refine_ls_structure_factor_coef Fsqd
_refine_ls_weighting_details 'calc w=1/[\s^2^(Fo^2^)+(0.0196P)^2^+2.0495P] where P=(Fo^2^+2Fc^2^)/3'
_refine_ls_weighting_scheme calc
_refine_ls_wR_factor_gt 0.0526
_refine_ls_wR_factor_ref 0.0533
_reflns_number_gt 3985
_reflns_number_total 4204
_reflns_threshold_expression >2sigma(I)
_cod_data_source_file jm501662b_si_002.cif
_cod_data_source_block azm72
_cod_depositor_comments 'Adding full bibliography for 1518628--1518629.cif.'
_cod_original_sg_symbol_H-M 'P 21/c'
_cod_database_code 1518628

loop_
_symmetry_equiv_pos_as_xyz
'x, y, z'
'-x, y+1/2, -z+1/2'
'-x, -y, -z'
'x, -y-1/2, z-1/2'

loop_
_atom_site_label
_atom_site_type_symbol
_atom_site_fract_x
_atom_site_fract_y
_atom_site_fract_z
_atom_site_U_iso_or_equiv
_atom_site_adp_type
_atom_site_occupancy
_atom_site_symmetry_multiplicity
_atom_site_calc_flag
_atom_site_refinement_flags
Pt Pt 0.506266(17) 0.179630(8) 0.378852(5) 0.00841(4) Uani 1 1 d .
Cl Cl 0.79109(13) 0.18821(6) 0.48680(4) 0.01581(14) Uani 1 1 d .
S S 0.64303(11) 0.01572(5) 0.35894(3) 0.00959(12) Uani 1 1 d .
F F 0.0840(4) 0.10348(17) 0.10863(10) 0.0289(5) Uani 1 1 d .
O O 0.5361(4) -0.04735(17) 0.29647(11) 0.0183(4) Uani 1 1 d .
N N 0.3502(5) 0.33008(19) 0.39765(13) 0.0126(5) Uani 1 1 d .
C1 C 0.2717(5) 0.1926(2) 0.28861(15) 0.0115(5) Uani 1 1 d .
C2 C 0.0919(5) 0.2674(2) 0.29054(15) 0.0137(5) Uani 1 1 d .
C3 C -0.0923(5) 0.2829(3) 0.23359(17) 0.0190(6) Uani 1 1 d .
H3 H -0.2142 0.3320 0.2370 0.023 Uiso 1 1 calc R
C4 C -0.0987(6) 0.2268(3) 0.17169(17) 0.0210(6) Uani 1 1 d .
H4 H -0.2243 0.2358 0.1325 0.025 Uiso 1 1 calc R
C5 C 0.0844(6) 0.1574(3) 0.16923(16) 0.0183(6) Uani 1 1 d .
C6 C 0.2675(5) 0.1389(2) 0.22525(15) 0.0149(5) Uani 1 1 d .
H6 H 0.3893 0.0903 0.2209 0.018 Uiso 1 1 calc R
C7 C 0.1033(5) 0.3248(2) 0.35845(16) 0.0149(6) Uani 1 1 d .
H7A H 0.0394 0.4004 0.3500 0.018 Uiso 1 1 calc R
H7B H 0.0102 0.2839 0.3860 0.018 Uiso 1 1 calc R
C8 C 0.4712(6) 0.4213(3) 0.37024(16) 0.0168(6) Uani 1 1 d .
H8A H 0.4617 0.4096 0.3204 0.025 Uiso 1 1 calc R
H8B H 0.6340 0.4228 0.3953 0.025 Uiso 1 1 calc R
H8C H 0.3979 0.4919 0.3769 0.025 Uiso 1 1 calc R
C9 C 0.3522(6) 0.3536(3) 0.47207(16) 0.0194(6) Uani 1 1 d .
H9A H 0.5123 0.3623 0.4985 0.029 Uiso 1 1 calc R
H9B H 0.2794 0.2922 0.4915 0.029 Uiso 1 1 calc R
H9C H 0.2660 0.4219 0.4751 0.029 Uiso 1 1 calc R
C10 C 0.9431(5) 0.0227(3) 0.36152(18) 0.0186(6) Uani 1 1 d .
H10A H 1.0077 -0.0522 0.3648 0.028 Uiso 1 1 calc R
H10B H 1.0209 0.0658 0.4022 0.028 Uiso 1 1 calc R
H10C H 0.9667 0.0583 0.3190 0.028 Uiso 1 1 calc R
C11 C 0.6409(6) -0.0718(3) 0.43103(16) 0.0176(6) Uani 1 1 d .
H11A H 0.4807 -0.0850 0.4344 0.026 Uiso 1 1 calc R
H11B H 0.7263 -0.0364 0.4739 0.026 Uiso 1 1 calc R
H11C H 0.7145 -0.1424 0.4246 0.026 Uiso 1 1 calc R

loop_
_atom_site_aniso_label
_atom_site_aniso_U_11
_atom_site_aniso_U_22
_atom_site_aniso_U_33
_atom_site_aniso_U_23
_atom_site_aniso_U_13
_atom_site_aniso_U_12
Pt 0.00961(6) 0.00881(6) 0.00707(6) 0.00019(3) 0.00244(4) -0.00116(3)
Cl 0.0155(3) 0.0211(3) 0.0097(3) -0.0016(2) 0.0006(2) -0.0039(2)
S 0.0090(3) 0.0090(3) 0.0103(3) 0.0007(2) 0.0012(2) -0.0008(2)
F 0.0425(12) 0.0253(10) 0.0134(9) -0.0031(8) -0.0055(9) 0.0092(9)
O 0.0225(11) 0.0126(10) 0.0159(10) -0.0052(8) -0.0039(8) 0.0008(8)
N 0.0167(12) 0.0111(11) 0.0115(11) 0.0002(8) 0.0064(9) 0.0000(8)
C1 0.0130(13) 0.0117(12) 0.0094(12) 0.0025(9) 0.0018(10) -0.0012(9)
C2 0.0134(12) 0.0124(12) 0.0154(13) 0.0038(10) 0.0040(10) 0.0002(10)
C3 0.0163(14) 0.0156(15) 0.0243(16) 0.0062(12) 0.0030(12) 0.0046(11)
C4 0.0201(15) 0.0181(15) 0.0196(15) 0.0067(12) -0.0066(12) 0.0000(12)
C5 0.0268(16) 0.0142(13) 0.0114(13) 0.0012(11) -0.0012(12) -0.0006(12)
C6 0.0200(14) 0.0123(13) 0.0117(13) 0.0005(10) 0.0022(11) 0.0027(11)
C7 0.0149(13) 0.0127(13) 0.0191(14) 0.0019(10) 0.0075(11) 0.0041(10)
C8 0.0219(14) 0.0125(13) 0.0192(14) 0.0008(11) 0.0116(12) -0.0065(11)
C9 0.0303(17) 0.0167(14) 0.0140(14) -0.0024(11) 0.0111(12) 0.0006(12)
C10 0.0109(12) 0.0170(14) 0.0299(16) 0.0004(12) 0.0086(12) -0.0014(10)
C11 0.0216(15) 0.0143(13) 0.0181(14) 0.0069(11) 0.0069(12) 0.0002(11)

loop_
_atom_type_symbol
_atom_type_description
_atom_type_scat_dispersion_real
_atom_type_scat_dispersion_imag
_atom_type_scat_source
C C 0.0033 0.0016 'International Tables Vol C Tables 4.2.6.8 and 6.1.1.4'
H H 0.0000 0.0000 'International Tables Vol C Tables 4.2.6.8 and 6.1.1.4'
Cl Cl 0.1484 0.1585 'International Tables Vol C Tables 4.2.6.8 and 6.1.1.4'
F F 0.0171 0.0103 'International Tables Vol C Tables 4.2.6.8 and 6.1.1.4'
N N 0.0061 0.0033 'International Tables Vol C Tables 4.2.6.8 and 6.1.1.4'
O O 0.0106 0.0060 'International Tables Vol C Tables 4.2.6.8 and 6.1.1.4'
Pt Pt -1.7033 8.3905 'International Tables Vol C Tables 4.2.6.8 and 6.1.1.4'
S S 0.1246 0.1234 'International Tables Vol C Tables 4.2.6.8 and 6.1.1.4'

loop_
_geom_angle_atom_site_label_1
_geom_angle_atom_site_label_2
_geom_angle_atom_site_label_3
_geom_angle
C1 Pt N 81.03(11)
C1 Pt S 97.00(8)
N Pt S 175.46(7)
C1 Pt Cl 173.02(8)
N Pt Cl 93.21(7)
S Pt Cl 89.02(2)
O S C10 106.86(15)
O S C11 106.35(14)
C10 S C11 101.22(15)
O S Pt 120.65(9)
C10 S Pt 111.03(11)
C11 S Pt 108.91(11)
C8 N C9 108.6(2)
C8 N C7 110.0(2)
C9 N C7 107.8(2)
C8 N Pt 108.08(18)
C9 N Pt 115.51(19)
C7 N Pt 106.83(17)
C6 C1 C2 117.5(3)
C6 C1 Pt 128.6(2)
C2 C1 Pt 113.9(2)
C3 C2 C1 121.9(3)
C3 C2 C7 121.8(3)
C1 C2 C7 116.2(3)
C4 C3 C2 120.2(3)
C4 C3 H3 119.9
C2 C3 H3 119.9
C5 C4 C3 117.5(3)
C5 C4 H4 121.2
C3 C4 H4 121.2
F C5 C6 117.9(3)
F C5 C4 118.5(3)
C6 C5 C4 123.6(3)
C5 C6 C1 119.3(3)
C5 C6 H6 120.4
C1 C6 H6 120.4
N C7 C2 108.9(2)
N C7 H7A 109.9
C2 C7 H7A 109.9
N C7 H7B 109.9
C2 C7 H7B 109.9
H7A C7 H7B 108.3
N C8 H8A 109.5
N C8 H8B 109.5
H8A C8 H8B 109.5
N C8 H8C 109.5
H8A C8 H8C 109.5
H8B C8 H8C 109.5
N C9 H9A 109.5
N C9 H9B 109.5
H9A C9 H9B 109.5
N C9 H9C 109.5
H9A C9 H9C 109.5
H9B C9 H9C 109.5
S C10 H10A 109.5
S C10 H10B 109.5
H10A C10 H10B 109.5
S C10 H10C 109.5
H10A C10 H10C 109.5
H10B C10 H10C 109.5
S C11 H11A 109.5
S C11 H11B 109.5
H11A C11 H11B 109.5
S C11 H11C 109.5
H11A C11 H11C 109.5
H11B C11 H11C 109.5

loop_
_geom_bond_atom_site_label_1
_geom_bond_atom_site_label_2
_geom_bond_distance
Pt C1 2.001(3)
Pt N 2.113(2)
Pt S 2.2112(7)
Pt Cl 2.4006(7)
S O 1.465(2)
S C10 1.771(3)
S C11 1.774(3)
F C5 1.360(4)
N C8 1.484(4)
N C9 1.491(4)
N C7 1.495(4)
C1 C6 1.402(4)
C1 C2 1.406(4)
C2 C3 1.391(4)
C2 C7 1.495(4)
C3 C4 1.388(5)
C3 H3 0.9500
C4 C5 1.383(5)
C4 H4 0.9500
C5 C6 1.380(4)
C6 H6 0.9500
C7 H7A 0.9900
C7 H7B 0.9900
C8 H8A 0.9800
C8 H8B 0.9800
C8 H8C 0.9800
C9 H9A 0.9800
C9 H9B 0.9800
C9 H9C 0.9800
C10 H10A 0.9800
C10 H10B 0.9800
C10 H10C 0.9800
C11 H11A 0.9800
C11 H11B 0.9800
C11 H11C 0.9800

loop_
_geom_torsion_atom_site_label_1
_geom_torsion_atom_site_label_2
_geom_torsion_atom_site_label_3
_geom_torsion_atom_site_label_4
_geom_torsion
C1 Pt S O -5.56(14)
Cl Pt S O 177.97(12)
C1 Pt S C10 120.53(15)
Cl Pt S C10 -55.93(12)
C1 Pt S C11 -128.86(14)
Cl Pt S C11 54.68(12)
C1 Pt N C8 -87.8(2)
Cl Pt N C8 88.28(19)
C1 Pt N C9 150.4(2)
Cl Pt N C9 -33.6(2)
C1 Pt N C7 30.57(18)
Cl Pt N C7 -153.40(17)
N Pt C1 C6 161.4(3)
S Pt C1 C6 -22.7(3)
N Pt C1 C2 -17.4(2)
S Pt C1 C2 158.5(2)
C6 C1 C2 C3 4.2(4)
Pt C1 C2 C3 -176.8(2)
C6 C1 C2 C7 -179.0(3)
Pt C1 C2 C7 0.0(3)
C1 C2 C3 C4 -2.3(5)
C7 C2 C3 C4 -179.0(3)
C2 C3 C4 C5 -0.8(5)
C3 C4 C5 F -178.6(3)
C3 C4 C5 C6 2.0(5)
F C5 C6 C1 -179.4(3)
C4 C5 C6 C1 0.0(5)
C2 C1 C6 C5 -3.0(4)
Pt C1 C6 C5 178.2(2)
C8 N C7 C2 79.5(3)
C9 N C7 C2 -162.3(2)
Pt N C7 C2 -37.6(3)
C3 C2 C7 N -157.0(3)
C1 C2 C7 N 26.2(3)
